data_4030099
loop_
_publ_author_name
'Izquierdo, Cristina'
'Esteban, Francisco'
'Parra, Alejandro'
'Alfaro, Ricardo'
'Alem\'an, Jos\'e'
'Fraile, Alberto'
'Ruano, Jos\'e Luis Garc\'ia'

_publ_section_title
;
 Control of the Dual Reactivity (Iminium-Dienamine) of \b-Arylmethyl
 \a,\b-Unsaturated Aldehydes in Organocatalytic 1,3-Dipolar Cycloadditions
 with N-Benzoyl C,N-Cyclic Azomethine Imines.
;
_journal_issue 21
_journal_name_full 'The Journal of organic chemistry'
_journal_page_first 10417
_journal_paper_doi 10.1021/jo5018519
_journal_volume 79
_journal_year 2014
_chemical_formula_sum 'C33 H33 Br Cl N3 O'
_chemical_formula_weight 602.98
_chemical_name_common JJ-ad
_space_group_crystal_system monoclinic
_space_group_IT_number 4
_space_group_name_Hall 'P 2yb'
_space_group_name_H-M_alt 'P 1 21 1'
_symmetry_space_group_name_Hall 'P 2yb'
_symmetry_space_group_name_H-M 'P 1 21 1'
_atom_sites_solution_hydrogens geom
_atom_sites_solution_primary direct
_atom_sites_solution_secondary difmap
_cell_angle_alpha 90
_cell_angle_beta 96.3060(10)
_cell_angle_gamma 90
_cell_formula_units_Z 4
_cell_length_a 14.9668(5)
_cell_length_b 10.1098(4)
_cell_length_c 22.2147(9)
_cell_measurement_reflns_used 5831
_cell_measurement_temperature 296.(2)
_cell_measurement_theta_max 19.7831
_cell_measurement_theta_min 2.4360
_cell_volume 3341.0(2)
_computing_cell_refinement 'SAINT V7.68A (Bruker AXS, 2009)'
_computing_data_collection 'Bruker Instrument Service v2010.9.0.0'
_computing_data_reduction 'SAINT V7.68A (Bruker AXS, 2009)'
_computing_structure_refinement 'SHELXL-97 (Sheldrick, 2008)'
_computing_structure_solution 'SHELXS-97 (Sheldrick, 2008)'
_diffrn_ambient_temperature 296.(2)
_diffrn_detector_area_resol_mean 8.3333
_diffrn_measured_fraction_theta_full 0.996
_diffrn_measured_fraction_theta_max 0.996
_diffrn_radiation_wavelength 0.71073
_diffrn_reflns_av_R_equivalents 0.0453
_diffrn_reflns_av_sigmaI/netI 0.0744
_diffrn_reflns_limit_h_max 18
_diffrn_reflns_limit_h_min -17
_diffrn_reflns_limit_k_max 12
_diffrn_reflns_limit_k_min -12
_diffrn_reflns_limit_l_max 26
_diffrn_reflns_limit_l_min -26
_diffrn_reflns_number 31648
_diffrn_reflns_theta_full 25.41
_diffrn_reflns_theta_max 25.41
_diffrn_reflns_theta_min 1.56
_exptl_absorpt_coefficient_mu 1.337
_exptl_absorpt_correction_T_max 0.92
_exptl_absorpt_correction_T_min 0.78
_exptl_absorpt_correction_type multi-scan
_exptl_absorpt_process_details sadabs
_exptl_crystal_colour 'clear colourless'
_exptl_crystal_density_diffrn 1.199
_exptl_crystal_density_method 'not measured'
_exptl_crystal_description needle
_exptl_crystal_F_000 1248
_exptl_crystal_size_max 0.240
_exptl_crystal_size_mid 0.080
_exptl_crystal_size_min 0.060
_refine_diff_density_max 1.241
_refine_diff_density_min -0.469
_refine_ls_abs_structure_details 'Flack H D (1983), Acta Cryst. A39, 876-881'
_refine_ls_abs_structure_Flack -0.012(11)
_refine_ls_extinction_method none
_refine_ls_goodness_of_fit_ref 0.995
_refine_ls_hydrogen_treatment refxyz
_refine_ls_matrix_type full
_refine_ls_number_parameters 703
_refine_ls_number_reflns 12101
_refine_ls_number_restraints 73
_refine_ls_restrained_S_all 0.994
_refine_ls_R_factor_all 0.1100
_refine_ls_R_factor_gt 0.0620
_refine_ls_shift/su_max 0.003
_refine_ls_shift/su_mean 0.001
_refine_ls_structure_factor_coef Fsqd
_refine_ls_weighting_details 'calc w=1/[\s^2^(Fo^2^)+(0.1393P)^2^+0.0000P] where P=(Fo^2^+2Fc^2^)/3'
_refine_ls_weighting_scheme calc
_refine_ls_wR_factor_gt 0.1820
_refine_ls_wR_factor_ref 0.2145
_reflns_number_gt 7739
_reflns_number_total 12101
_reflns_threshold_expression >2sigma(I)
_cod_data_source_file jo5018519_si_003.cif
_cod_data_source_block I
_cod_depositor_comments 'Adding full bibliography for 4030099--4030101.cif.'
_cod_database_code 4030099

loop_
_space_group_symop_operation_xyz
'x, y, z'
'-x, y+1/2, -z'

loop_
_atom_site_type_symbol
_atom_site_label
_atom_site_fract_x
_atom_site_fract_y
_atom_site_fract_z
_atom_site_U_iso_or_equiv
_atom_site_adp_type
_atom_site_calc_flag
_atom_site_refinement_flags
_atom_site_occupancy
Br Br1 -0.01491(6) 1.05784(8) 0.83012(5) 0.0806(3) Uani d . 1
Br Br2 0.90859(6) 0.43817(7) 0.34030(4) 0.0641(3) Uani d . 1
C C1 -0.0641(5) 0.9074(7) 0.8649(4) 0.058(2) Uani d . 1
C C2 -0.1058(5) 0.9250(9) 0.9171(4) 0.067(2) Uani d . 1
H H2 -0.1081 1.009 0.934 0.081 Uiso calc R 1
C C3 -0.1428(6) 0.8221(10) 0.9435(5) 0.080(3) Uani d . 1
H H3 -0.17 0.8354 0.9787 0.096 Uiso calc R 1
C C4 -0.1409(6) 0.6982(9) 0.9192(4) 0.072(3) Uani d . 1
H H4 -0.1678 0.628 0.9374 0.087 Uiso calc R 1
C C5 -0.0997(5) 0.6774(8) 0.8681(4) 0.058(2) Uani d . 1
H H5 -0.0986 0.5925 0.8521 0.07 Uiso calc R 1
C C6 -0.0593(5) 0.7809(7) 0.8395(3) 0.0455(17) Uani d . 1
C C7 -0.0159(5) 0.7526(7) 0.7832(3) 0.0450(17) Uani d . 1
H H7A -0.008 0.835 0.762 0.054 Uiso calc R 1
H H7B -0.0553 0.6965 0.7567 0.054 Uiso calc R 1
C C8 0.1450(5) 0.7647(6) 0.8339(3) 0.0421(16) Uani d . 1
H H8A 0.1707 0.827 0.8074 0.051 Uiso calc R 1
H H8B 0.1162 0.8154 0.8634 0.051 Uiso calc R 1
C C9 0.2199(4) 0.6850(6) 0.8667(3) 0.0362(15) Uani d . 1
H H9 0.2673 0.7465 0.8827 0.043 Uiso calc R 1
C C10 0.1958(4) 0.5966(6) 0.9201(3) 0.0362(14) Uani d . 1
H H10 0.1397 0.5492 0.9075 0.043 Uiso calc R 1
C C11 0.1860(4) 0.6712(6) 0.9782(3) 0.0388(15) Uani d . 1
C C12 0.1041(6) 0.7397(7) 0.9835(3) 0.0523(19) Uani d . 1
H H12 0.0586 0.7389 0.9514 0.063 Uiso calc R 1
C C13 0.0918(7) 0.8075(8) 1.0361(4) 0.066(2) Uani d . 1
H H13 0.0388 0.8542 1.0389 0.079 Uiso calc R 1
C C14 0.1579(7) 0.8060(8) 1.0845(4) 0.063(2) Uani d . 1
H H14 0.1495 0.8507 1.1201 0.076 Uiso calc R 1
C C15 0.2351(6) 0.7392(8) 1.0799(4) 0.057(2) Uani d . 1
H H15 0.2801 0.7414 1.1123 0.068 Uiso calc R 1
C C16 0.2500(5) 0.6670(7) 1.0285(3) 0.0449(17) Uani d . 1
C C17 0.3328(5) 0.5828(8) 1.0277(3) 0.0483(17) Uani d . 1
H H17A 0.3244 0.5004 1.0488 0.058 Uiso calc R 1
H H17B 0.3837 0.6284 1.0492 0.058 Uiso calc R 1
C C18 0.3531(4) 0.5523(8) 0.9629(3) 0.0477(17) Uani d . 1
H H18A 0.3726 0.632 0.9439 0.057 Uiso calc R 1
H H18B 0.4008 0.4872 0.9637 0.057 Uiso calc R 1
C C19 0.2937(4) 0.3506(6) 0.8463(3) 0.0406(16) Uani d . 1
C C20 0.2960(5) 0.2393(7) 0.8911(3) 0.0491(19) Uani d U 1
C C21 0.2133(7) 0.1823(9) 0.9023(4) 0.075(3) Uani d U 1
H H21 0.159 0.2189 0.886 0.089 Uiso calc R 1
C C22 0.2153(9) 0.0703(11) 0.9383(5) 0.088(3) Uani d U 1
H H22 0.1616 0.031 0.9462 0.105 Uiso calc R 1
C C23 0.2936(12) 0.0177(9) 0.9620(5) 0.101(4) Uani d U 1
H H23 0.2929 -0.0598 0.9844 0.122 Uiso calc R 1
C C24 0.3776(10) 0.0763(12) 0.9538(6) 0.107(4) Uani d U 1
H H24 0.4315 0.043 0.9726 0.128 Uiso calc R 1
C C25 0.3746(6) 0.1847(11) 0.9168(5) 0.081(3) Uani d U 1
H H25 0.4285 0.2229 0.9087 0.097 Uiso calc R 1
C C26 0.2619(4) 0.5848(6) 0.8248(3) 0.0372(15) Uani d . 1
H H26 0.2146 0.5531 0.7942 0.045 Uiso calc R 1
C C27 0.3404(5) 0.6391(8) 0.7924(3) 0.0514(19) Uani d . 1
H H27A 0.3523 0.5767 0.7611 0.062 Uiso calc R 1
H H27B 0.321 0.7212 0.7724 0.062 Uiso calc R 1
C C28 0.4269(5) 0.6649(9) 0.8312(3) 0.053(2) Uani d . 1
C C29 0.4877(5) 0.5677(12) 0.8421(4) 0.074(3) Uani d . 1
H H29 0.4772 0.4845 0.8249 0.089 Uiso calc R 1
C C30 0.5706(6) 0.5947(15) 0.8814(6) 0.101(4) Uani d . 1
H H30 0.6125 0.5269 0.8888 0.121 Uiso calc R 1
C C31 0.5890(9) 0.7128(17) 0.9074(7) 0.118(5) Uani d . 1
H H31 0.6416 0.7276 0.9329 0.142 Uiso calc R 1
C C32 0.5266(9) 0.8100(15) 0.8946(6) 0.108(4) Uani d . 1
H H32 0.5384 0.8933 0.9114 0.13 Uiso calc R 1
C C33 0.4426(6) 0.7907(9) 0.8560(4) 0.066(2) Uani d . 1
H H33 0.4012 0.8589 0.8483 0.08 Uiso calc R 1
C C34 0.9769(5) 0.5929(7) 0.3612(4) 0.0521(19) Uani d . 1
C C35 1.0486(6) 0.5802(8) 0.4053(4) 0.067(2) Uani d . 1
H H35 1.062 0.4992 0.424 0.08 Uiso calc R 1
C C36 1.0988(6) 0.6879(11) 0.4205(5) 0.080(3) Uani d . 1
H H36 1.1479 0.68 0.4498 0.097 Uiso calc R 1
C C37 1.0798(6) 0.8091(10) 0.3944(5) 0.079(3) Uani d . 1
H H37 1.1159 0.8818 0.4057 0.095 Uiso calc R 1
C C38 1.0084(5) 0.8218(8) 0.3522(5) 0.064(2) Uani d . 1
H H38 0.9957 0.9043 0.3348 0.077 Uiso calc R 1
C C39 0.9541(5) 0.7168(7) 0.3342(3) 0.0452(17) Uani d . 1
C C40 0.8735(5) 0.7371(7) 0.2881(3) 0.0444(17) Uani d . 1
H H40A 0.8522 0.6522 0.2721 0.053 Uiso calc R 1
H H40B 0.8907 0.7899 0.2548 0.053 Uiso calc R 1
C C41 0.7602(4) 0.7307(6) 0.3638(3) 0.0357(15) Uani d . 1
H H41A 0.8087 0.684 0.3874 0.043 Uiso calc R 1
H H41B 0.7199 0.6646 0.3442 0.043 Uiso calc R 1
C C42 0.7093(4) 0.8085(6) 0.4069(3) 0.0375(15) Uani d . 1
H H42 0.6795 0.7442 0.431 0.045 Uiso calc R 1
C C43 0.7672(4) 0.9009(6) 0.4526(3) 0.0383(15) Uani d . 1
H H43 0.8108 0.9478 0.4306 0.046 Uiso calc R 1
C C44 0.8178(5) 0.8291(7) 0.5054(3) 0.0427(16) Uani d . 1
C C45 0.8974(6) 0.7623(8) 0.4978(4) 0.057(2) Uani d . 1
H H45 0.9188 0.7629 0.4601 0.068 Uiso calc R 1
C C46 0.9447(6) 0.6959(8) 0.5448(4) 0.067(2) Uani d . 1
H H46 0.9977 0.6523 0.5389 0.081 Uiso calc R 1
C C47 0.9137(6) 0.6937(9) 0.6005(4) 0.067(2) Uani d . 1
H H47 0.9447 0.6463 0.6321 0.08 Uiso calc R 1
C C48 0.8367(7) 0.7618(9) 0.6098(4) 0.069(3) Uani d . 1
H H48 0.8165 0.7613 0.6479 0.083 Uiso calc R 1
C C49 0.7887(5) 0.8314(8) 0.5627(3) 0.0509(18) Uani d . 1
C C50 0.7095(5) 0.9140(10) 0.5746(4) 0.066(2) Uani d . 1
H H50A 0.6753 0.8676 0.6027 0.079 Uiso calc R 1
H H50B 0.7307 0.9963 0.5936 0.079 Uiso calc R 1
C C51 0.6493(5) 0.9443(9) 0.5182(4) 0.061(2) Uani d . 1
H H51A 0.6184 0.8645 0.5032 0.073 Uiso calc R 1
H H51B 0.6044 1.0088 0.5268 0.073 Uiso calc R 1
C C52 0.6256(6) 1.1463(8) 0.3981(4) 0.0535(19) Uani d . 1
C C53 0.6563(5) 1.2579(7) 0.4386(4) 0.0481(18) Uani d . 1
C C54 0.7385(5) 1.3139(8) 0.4351(4) 0.060(2) Uani d . 1
H H54 0.7769 1.2785 0.4091 0.073 Uiso calc R 1
C C55 0.7650(6) 1.4238(9) 0.4704(4) 0.067(2) Uani d . 1
H H55 0.8198 1.4639 0.4658 0.08 Uiso calc R 1
C C56 0.7149(6) 1.4722(8) 0.5097(4) 0.066(2) Uani d . 1
H H56 0.7359 1.5421 0.5346 0.079 Uiso calc R 1
C C57 0.6308(8) 1.4193(12) 0.5142(6) 0.113(5) Uani d . 1
H H57 0.5944 1.4548 0.5414 0.135 Uiso calc R 1
C C58 0.6006(7) 1.3110(10) 0.4772(5) 0.085(3) Uani d . 1
H H58 0.5434 1.2761 0.479 0.102 Uiso calc R 1
C C59 0.6346(4) 0.9048(6) 0.3774(3) 0.0413(16) Uani d . 1
H H59 0.6492 0.9297 0.337 0.05 Uiso calc R 1
C C60 0.5395(5) 0.8488(8) 0.3717(4) 0.055(2) Uani d . 1
H H60A 0.5225 0.8321 0.4119 0.066 Uiso calc R 1
H H60B 0.4984 0.9143 0.3525 0.066 Uiso calc R 1
C C61 0.5300(5) 0.7238(8) 0.3358(4) 0.0526(19) Uani d U 1
C C62 0.5253(6) 0.6044(9) 0.3651(5) 0.077(3) Uani d U 1
H H62 0.5242 0.6034 0.4069 0.093 Uiso calc R 1
C C63 0.5222(7) 0.4858(10) 0.3338(7) 0.097(4) Uani d U 1
H H63 0.5215 0.4061 0.3546 0.116 Uiso calc R 1
C C64 0.5203(10) 0.4864(15) 0.2745(9) 0.126(5) Uani d U 1
H H64 0.5186 0.407 0.2532 0.151 Uiso calc R 1
C C65 0.5209(11) 0.6013(17) 0.2448(6) 0.141(5) Uani d U 1
H H65 0.5155 0.6007 0.2027 0.169 Uiso calc R 1
C C66 0.5293(8) 0.7210(12) 0.2751(5) 0.099(4) Uani d U 1
H H66 0.5345 0.7992 0.2537 0.119 Uiso calc R 1
Cl Cl1 0.03297(13) 0.40258(17) 0.82808(10) 0.0575(5) Uani d . 1
Cl Cl2 0.14640(12) 0.60473(16) 0.67469(8) 0.0474(4) Uani d . 1
N N1 0.0749(3) 0.6848(5) 0.7970(3) 0.0401(13) Uani d . 1
H H1A 0.0669 0.6088 0.8168 0.048 Uiso calc R 1
H H1B 0.0957 0.6637 0.7617 0.048 Uiso calc R 1
N N2 0.2705(4) 0.5006(5) 0.9283(2) 0.0398(13) Uani d . 1
N N3 0.2880(4) 0.4752(5) 0.8676(2) 0.0400(13) Uani d . 1
N N4 0.7985(3) 0.8067(5) 0.3167(2) 0.0376(12) Uani d . 1
H H4A 0.8199 0.8835 0.3329 0.045 Uiso calc R 1
H H4B 0.7541 0.8263 0.2874 0.045 Uiso calc R 1
N N5 0.7034(4) 0.9974(6) 0.4717(3) 0.0435(13) Uani d . 1
N N6 0.6454(4) 1.0207(5) 0.4168(3) 0.0473(14) Uani d . 1
O O1 0.3010(4) 0.3299(6) 0.7936(2) 0.0568(14) Uani d . 1
O O2 0.5817(5) 1.1633(6) 0.3488(3) 0.0788(19) Uani d . 1

loop_
_atom_site_aniso_label
_atom_site_aniso_U_11
_atom_site_aniso_U_22
_atom_site_aniso_U_33
_atom_site_aniso_U_12
_atom_site_aniso_U_13
_atom_site_aniso_U_23
Br1 0.0837(6) 0.0420(4) 0.1205(9) -0.0006(4) 0.0311(6) 0.0145(5)
Br2 0.0861(6) 0.0375(4) 0.0727(6) 0.0002(4) 0.0275(4) -0.0043(4)
C1 0.061(5) 0.035(4) 0.082(6) 0.011(3) 0.023(4) 0.007(4)
C2 0.073(5) 0.052(5) 0.084(6) 0.021(4) 0.035(5) 0.001(5)
C3 0.083(6) 0.075(6) 0.092(7) 0.026(5) 0.050(5) 0.007(6)
C4 0.079(6) 0.065(6) 0.080(6) 0.005(5) 0.043(5) 0.011(5)
C5 0.054(4) 0.043(4) 0.081(6) 0.004(4) 0.027(4) 0.005(4)
C6 0.045(4) 0.042(4) 0.050(5) 0.003(3) 0.012(3) 0.000(3)
C7 0.041(4) 0.051(4) 0.042(4) 0.006(3) 0.001(3) 0.005(3)
C8 0.052(4) 0.032(3) 0.043(4) -0.002(3) 0.008(3) 0.000(3)
C9 0.044(4) 0.032(3) 0.034(4) -0.009(3) 0.008(3) -0.002(3)
C10 0.040(3) 0.032(3) 0.039(4) 0.004(3) 0.012(3) 0.000(3)
C11 0.049(4) 0.031(3) 0.038(4) 0.000(3) 0.010(3) 0.006(3)
C12 0.068(5) 0.045(4) 0.047(5) 0.012(4) 0.017(4) 0.005(3)
C13 0.092(6) 0.049(5) 0.065(6) 0.022(5) 0.045(5) 0.006(4)
C14 0.097(7) 0.048(5) 0.049(5) 0.012(5) 0.028(5) -0.006(4)
C15 0.079(6) 0.050(4) 0.041(4) 0.001(4) 0.007(4) -0.007(4)
C16 0.062(5) 0.037(3) 0.037(4) -0.005(3) 0.013(3) -0.001(3)
C17 0.055(4) 0.052(4) 0.037(4) 0.007(3) 0.000(3) -0.005(3)
C18 0.049(4) 0.048(4) 0.046(4) 0.002(4) 0.003(3) -0.005(3)
C19 0.039(4) 0.039(4) 0.044(5) 0.004(3) 0.000(3) -0.008(3)
C20 0.069(5) 0.039(4) 0.039(4) 0.011(4) 0.000(4) -0.012(3)
C21 0.083(6) 0.063(6) 0.076(6) -0.023(5) 0.002(5) 0.007(5)
C22 0.130(8) 0.061(6) 0.070(6) -0.037(6) 0.006(6) 0.004(5)
C23 0.213(13) 0.035(5) 0.054(6) 0.013(7) 0.006(8) 0.005(4)
C24 0.142(10) 0.072(7) 0.107(9) 0.049(7) 0.018(8) 0.032(7)
C25 0.063(5) 0.087(7) 0.094(7) 0.020(5) 0.016(5) 0.020(6)
C26 0.038(3) 0.038(4) 0.037(4) 0.002(3) 0.005(3) 0.002(3)
C27 0.051(4) 0.056(5) 0.050(5) -0.008(4) 0.019(4) 0.007(4)
C28 0.047(4) 0.074(5) 0.040(4) -0.014(4) 0.010(3) 0.008(4)
C29 0.048(5) 0.095(7) 0.079(6) -0.001(5) 0.008(4) 0.006(6)
C30 0.053(6) 0.129(12) 0.122(10) 0.016(7) 0.013(6) 0.028(9)
C31 0.078(8) 0.116(11) 0.157(13) -0.026(8) -0.005(8) 0.005(10)
C32 0.096(9) 0.106(10) 0.124(10) -0.059(8) 0.022(7) -0.010(8)
C33 0.075(6) 0.057(5) 0.066(6) -0.024(5) 0.004(5) 0.000(4)
C34 0.060(5) 0.036(4) 0.064(5) 0.007(3) 0.026(4) -0.002(4)
C35 0.073(5) 0.045(5) 0.078(6) 0.023(4) -0.010(5) 0.001(4)
C36 0.059(5) 0.090(8) 0.087(7) 0.025(6) -0.015(5) -0.007(6)
C37 0.056(5) 0.070(6) 0.106(8) 0.000(5) -0.019(5) -0.010(6)
C38 0.056(5) 0.043(4) 0.095(7) 0.000(4) 0.010(5) 0.010(5)
C39 0.044(4) 0.044(4) 0.049(4) 0.004(3) 0.012(3) 0.007(3)
C40 0.046(4) 0.036(3) 0.052(5) 0.007(3) 0.011(3) -0.001(3)
C41 0.036(4) 0.030(3) 0.042(4) -0.003(3) 0.006(3) -0.003(3)
C42 0.045(4) 0.036(3) 0.031(4) -0.007(3) 0.001(3) 0.000(3)
C43 0.042(4) 0.033(3) 0.039(4) -0.006(3) 0.001(3) -0.007(3)
C44 0.050(4) 0.038(4) 0.040(4) -0.007(3) 0.001(3) -0.002(3)
C45 0.065(5) 0.053(5) 0.049(5) 0.006(4) -0.001(4) -0.007(4)
C46 0.071(5) 0.053(5) 0.072(6) 0.011(4) -0.021(5) -0.007(4)
C47 0.079(6) 0.054(5) 0.063(6) 0.000(5) -0.011(5) -0.002(4)
C48 0.107(7) 0.060(5) 0.040(5) -0.020(5) 0.000(5) -0.002(4)
C49 0.058(5) 0.050(4) 0.045(5) -0.016(4) 0.006(4) -0.002(4)
C50 0.066(5) 0.083(6) 0.051(5) -0.007(5) 0.014(4) -0.008(5)
C51 0.066(5) 0.060(5) 0.059(5) 0.000(4) 0.021(4) -0.010(4)
C52 0.065(5) 0.041(4) 0.055(5) 0.006(4) 0.011(4) -0.003(4)
C53 0.053(4) 0.036(4) 0.058(5) 0.002(3) 0.017(4) 0.001(3)
C54 0.054(5) 0.055(5) 0.076(6) -0.006(4) 0.024(4) -0.017(4)
C55 0.068(5) 0.060(5) 0.075(6) -0.020(4) 0.023(4) -0.014(5)
C56 0.094(6) 0.044(5) 0.061(5) -0.010(4) 0.008(5) -0.017(4)
C57 0.132(9) 0.096(8) 0.126(9) -0.044(8) 0.084(8) -0.066(8)
C58 0.081(6) 0.076(6) 0.108(8) -0.022(5) 0.050(6) -0.046(6)
C59 0.038(4) 0.039(4) 0.046(4) 0.002(3) 0.002(3) -0.001(3)
C60 0.039(4) 0.056(5) 0.069(5) -0.002(3) 0.004(4) -0.011(4)
C61 0.039(4) 0.048(4) 0.071(6) -0.011(3) 0.007(4) -0.008(4)
C62 0.073(6) 0.065(6) 0.093(7) -0.011(5) 0.002(5) 0.005(5)
C63 0.077(6) 0.052(6) 0.161(12) -0.007(5) 0.013(7) 0.003(7)
C64 0.150(11) 0.094(9) 0.143(12) -0.037(8) 0.055(10) -0.036(10)
C65 0.205(13) 0.146(13) 0.080(8) -0.065(11) 0.056(9) -0.048(9)
C66 0.136(9) 0.095(8) 0.072(7) -0.050(7) 0.034(7) -0.019(6)
Cl1 0.0676(12) 0.0376(10) 0.0710(13) -0.0074(8) 0.0242(10) -0.0053(8)
Cl2 0.0619(11) 0.0365(9) 0.0446(10) 0.0045(8) 0.0100(8) 0.0014(7)
N1 0.043(3) 0.039(3) 0.040(3) -0.003(3) 0.010(2) -0.001(3)
N2 0.051(3) 0.038(3) 0.032(3) 0.005(3) 0.012(3) -0.003(2)
N3 0.046(3) 0.040(3) 0.034(3) -0.001(2) 0.008(2) 0.000(2)
N4 0.044(3) 0.035(3) 0.034(3) 0.004(2) 0.005(2) 0.003(2)
N5 0.049(3) 0.038(3) 0.045(4) 0.004(3) 0.010(3) -0.009(3)
N6 0.054(3) 0.037(3) 0.051(4) 0.008(3) 0.007(3) -0.006(3)
O1 0.066(3) 0.064(3) 0.040(3) 0.013(3) 0.003(3) -0.013(3)
O2 0.110(5) 0.046(3) 0.075(5) 0.015(3) -0.017(4) -0.009(3)

loop_
_atom_type_symbol
_atom_type_description
_atom_type_scat_dispersion_real
_atom_type_scat_dispersion_imag
_atom_type_scat_source
C C 0.0033 0.0016 'International Tables Vol C Tables 4.2.6.8 and 6.1.1.4'
H H 0.0000 0.0000 'International Tables Vol C Tables 4.2.6.8 and 6.1.1.4'
N N 0.0061 0.0033 'International Tables Vol C Tables 4.2.6.8 and 6.1.1.4'
O O 0.0106 0.0060 'International Tables Vol C Tables 4.2.6.8 and 6.1.1.4'
Cl Cl 0.1484 0.1585 'International Tables Vol C Tables 4.2.6.8 and 6.1.1.4'
Br Br -0.2901 2.4595 'International Tables Vol C Tables 4.2.6.8 and 6.1.1.4'

loop_
_geom_angle_atom_site_label_1
_geom_angle_atom_site_label_2
_geom_angle_atom_site_label_3
_geom_angle
C2 C1 C6 120.1(7)
C2 C1 Br1 118.0(6)
C6 C1 Br1 121.9(6)
C3 C2 C1 120.7(8)
C3 C2 H2 119.7
C1 C2 H2 119.7
C2 C3 C4 120.6(9)
C2 C3 H3 119.7
C4 C3 H3 119.7
C3 C4 C5 120.1(8)
C3 C4 H4 120.0
C5 C4 H4 120.0
C4 C5 C6 121.4(8)
C4 C5 H5 119.3
C6 C5 H5 119.3
C5 C6 C1 117.1(7)
C5 C6 C7 119.1(7)
C1 C6 C7 123.8(7)
C6 C7 N1 112.1(6)
C6 C7 H7A 109.2
N1 C7 H7A 109.2
C6 C7 H7B 109.2
N1 C7 H7B 109.2
H7A C7 H7B 107.9
C9 C8 N1 114.7(5)
C9 C8 H8A 108.6
N1 C8 H8A 108.6
C9 C8 H8B 108.6
N1 C8 H8B 108.6
H8A C8 H8B 107.6
C8 C9 C26 112.8(5)
C8 C9 C10 117.0(5)
C26 C9 C10 103.0(5)
C8 C9 H9 107.9
C26 C9 H9 107.9
C10 C9 H9 107.9
N2 C10 C11 111.3(5)
N2 C10 C9 103.7(5)
C11 C10 C9 114.5(5)
N2 C10 H10 109.0
C11 C10 H10 109.0
C9 C10 H10 109.0
C16 C11 C12 118.2(7)
C16 C11 C10 123.1(6)
C12 C11 C10 118.5(6)
C13 C12 C11 120.4(8)
C13 C12 H12 119.8
C11 C12 H12 119.8
C14 C13 C12 120.1(8)
C14 C13 H13 119.9
C12 C13 H13 119.9
C15 C14 C13 119.5(7)
C15 C14 H14 120.3
C13 C14 H14 120.3
C14 C15 C16 122.6(8)
C14 C15 H15 118.7
C16 C15 H15 118.7
C11 C16 C15 119.0(7)
C11 C16 C17 120.3(6)
C15 C16 C17 120.7(7)
C16 C17 C18 111.9(6)
C16 C17 H17A 109.2
C18 C17 H17A 109.2
C16 C17 H17B 109.2
C18 C17 H17B 109.2
H17A C17 H17B 107.9
N2 C18 C17 108.5(6)
N2 C18 H18A 110.0
C17 C18 H18A 110.0
N2 C18 H18B 110.0
C17 C18 H18B 110.0
H18A C18 H18B 108.4
O1 C19 N3 121.1(7)
O1 C19 C20 121.0(6)
N3 C19 C20 117.7(6)
C25 C20 C21 119.5(8)
C25 C20 C19 122.5(8)
C21 C20 C19 117.8(7)
C22 C21 C20 118.1(9)
C22 C21 H21 120.9
C20 C21 H21 120.9
C23 C22 C21 120.9(10)
C23 C22 H22 119.6
C21 C22 H22 119.6
C22 C23 C24 122.2(9)
C22 C23 H23 118.9
C24 C23 H23 118.9
C25 C24 C23 116.1(10)
C25 C24 H24 121.9
C23 C24 H24 121.9
C20 C25 C24 123.0(11)
C20 C25 H25 118.5
C24 C25 H25 118.5
N3 C26 C27 113.8(5)
N3 C26 C9 101.4(5)
C27 C26 C9 115.2(6)
N3 C26 H26 108.7
C27 C26 H26 108.7
C9 C26 H26 108.7
C28 C27 C26 116.6(6)
C28 C27 H27A 108.1
C26 C27 H27A 108.1
C28 C27 H27B 108.1
C26 C27 H27B 108.1
H27A C27 H27B 107.3
C29 C28 C33 121.0(8)
C29 C28 C27 120.2(8)
C33 C28 C27 118.9(8)
C28 C29 C30 119.0(11)
C28 C29 H29 120.5
C30 C29 H29 120.5
C31 C30 C29 122.8(12)
C31 C30 H30 118.6
C29 C30 H30 118.6
C30 C31 C32 116.7(12)
C30 C31 H31 121.7
C32 C31 H31 121.7
C31 C32 C33 123.6(12)
C31 C32 H32 118.2
C33 C32 H32 118.2
C28 C33 C32 116.9(10)
C28 C33 H33 121.6
C32 C33 H33 121.6
C35 C34 C39 121.2(7)
C35 C34 Br2 117.0(6)
C39 C34 Br2 121.8(6)
C36 C35 C34 118.3(8)
C36 C35 H35 120.9
C34 C35 H35 120.9
C35 C36 C37 122.2(8)
C35 C36 H36 118.9
C37 C36 H36 118.9
C38 C37 C36 119.4(9)
C38 C37 H37 120.3
C36 C37 H37 120.3
C37 C38 C39 121.9(8)
C37 C38 H38 119.0
C39 C38 H38 119.0
C38 C39 C34 117.0(7)
C38 C39 C40 119.8(7)
C34 C39 C40 123.2(7)
C39 C40 N4 110.5(6)
C39 C40 H40A 109.5
N4 C40 H40A 109.5
C39 C40 H40B 109.5
N4 C40 H40B 109.5
H40A C40 H40B 108.1
N4 C41 C42 116.3(5)
N4 C41 H41A 108.2
C42 C41 H41A 108.2
N4 C41 H41B 108.2
C42 C41 H41B 108.2
H41A C41 H41B 107.4
C41 C42 C43 116.1(5)
C41 C42 C59 116.5(5)
C43 C42 C59 102.6(5)
C41 C42 H42 107.0
C43 C42 H42 107.0
C59 C42 H42 107.0
N5 C43 C44 112.6(6)
N5 C43 C42 104.7(5)
C44 C43 C42 114.3(5)
N5 C43 H43 108.4
C44 C43 H43 108.4
C42 C43 H43 108.4
C49 C44 C45 118.4(7)
C49 C44 C43 121.5(7)
C45 C44 C43 120.1(6)
C46 C45 C44 121.4(8)
C46 C45 H45 119.3
C44 C45 H45 119.3
C47 C46 C45 119.9(9)
C47 C46 H46 120.0
C45 C46 H46 120.0
C46 C47 C48 119.9(8)
C46 C47 H47 120.0
C48 C47 H47 120.0
C47 C48 C49 120.8(9)
C47 C48 H48 119.6
C49 C48 H48 119.6
C44 C49 C48 119.5(8)
C44 C49 C50 120.3(7)
C48 C49 C50 120.2(8)
C51 C50 C49 112.5(7)
C51 C50 H50A 109.1
C49 C50 H50A 109.1
C51 C50 H50B 109.1
C49 C50 H50B 109.1
H50A C50 H50B 107.8
N5 C51 C50 109.5(6)
N5 C51 H51A 109.8
C50 C51 H51A 109.8
N5 C51 H51B 109.8
C50 C51 H51B 109.8
H51A C51 H51B 108.2
O2 C52 N6 118.9(7)
O2 C52 C53 122.3(7)
N6 C52 C53 118.8(7)
C54 C53 C58 119.2(7)
C54 C53 C52 120.2(7)
C58 C53 C52 120.5(7)
C53 C54 C55 120.2(7)
C53 C54 H54 119.9
C55 C54 H54 119.9
C56 C55 C54 121.7(8)
C56 C55 H55 119.2
C54 C55 H55 119.2
C55 C56 C57 119.9(8)
C55 C56 H56 120.1
C57 C56 H56 120.1
C56 C57 C58 119.6(9)
C56 C57 H57 120.2
C58 C57 H57 120.2
C53 C58 C57 119.3(9)
C53 C58 H58 120.3
C57 C58 H58 120.3
N6 C59 C60 112.9(6)
N6 C59 C42 102.7(5)
C60 C59 C42 114.8(6)
N6 C59 H59 108.7
C60 C59 H59 108.7
C42 C59 H59 108.7
C61 C60 C59 113.2(6)
C61 C60 H60A 108.9
C59 C60 H60A 108.9
C61 C60 H60B 108.9
C59 C60 H60B 108.9
H60A C60 H60B 107.8
C66 C61 C62 117.4(9)
C66 C61 C60 122.8(9)
C62 C61 C60 119.8(8)
C61 C62 C63 121.4(11)
C61 C62 H62 119.3
C63 C62 H62 119.3
C64 C63 C62 119.8(12)
C64 C63 H63 120.1
C62 C63 H63 120.1
C63 C64 C65 119.8(13)
C63 C64 H64 120.1
C65 C64 H64 120.1
C64 C65 C66 121.7(13)
C64 C65 H65 119.2
C66 C65 H65 119.2
C61 C66 C65 119.7(12)
C61 C66 H66 120.2
C65 C66 H66 120.2
C8 N1 C7 115.1(5)
C8 N1 H1A 108.5
C7 N1 H1A 108.5
C8 N1 H1B 108.5
C7 N1 H1B 108.5
H1A N1 H1B 107.5
N3 N2 C10 102.5(5)
N3 N2 C18 108.9(5)
C10 N2 C18 114.3(5)
C19 N3 N2 121.6(5)
C19 N3 C26 119.6(5)
N2 N3 C26 114.1(5)
C41 N4 C40 114.9(5)
C41 N4 H4A 108.5
C40 N4 H4A 108.5
C41 N4 H4B 108.5
C40 N4 H4B 108.5
H4A N4 H4B 107.5
N6 N5 C43 102.5(5)
N6 N5 C51 109.0(5)
C43 N5 C51 112.7(6)
C52 N6 N5 120.3(6)
C52 N6 C59 124.1(6)
N5 N6 C59 113.2(5)

loop_
_geom_bond_atom_site_label_1
_geom_bond_atom_site_label_2
_geom_bond_distance
Br1 C1 1.892(8)
Br2 C34 1.899(7)
C1 C2 1.387(11)
C1 C6 1.402(10)
C2 C3 1.344(13)
C2 H2 0.93
C3 C4 1.366(14)
C3 H3 0.93
C4 C5 1.366(12)
C4 H4 0.93
C5 C6 1.397(11)
C5 H5 0.93
C6 C7 1.498(10)
C7 N1 1.524(9)
C7 H7A 0.97
C7 H7B 0.97
C8 C9 1.502(10)
C8 N1 1.495(9)
C8 H8A 0.97
C8 H8B 0.97
C9 C26 1.554(9)
C9 C10 1.558(9)
C9 H9 0.98
C10 N2 1.476(8)
C10 C11 1.517(9)
C10 H10 0.98
C11 C16 1.389(10)
C11 C12 1.424(10)
C12 C13 1.385(11)
C12 H12 0.93
C13 C14 1.379(13)
C13 H13 0.93
C14 C15 1.352(12)
C14 H14 0.93
C15 C16 1.394(10)
C15 H15 0.93
C16 C17 1.506(10)
C17 C18 1.535(10)
C17 H17A 0.97
C17 H17B 0.97
C18 N2 1.478(9)
C18 H18A 0.97
C18 H18B 0.97
C19 O1 1.206(8)
C19 N3 1.352(8)
C19 C20 1.499(10)
C20 C25 1.365(12)
C20 C21 1.413(12)
C21 C22 1.385(14)
C21 H21 0.93
C22 C23 1.340(16)
C22 H22 0.93
C23 C24 1.418(18)
C23 H23 0.93
C24 C25 1.368(15)
C24 H24 0.93
C25 H25 0.93
C26 N3 1.484(8)
C26 C27 1.546(9)
C26 H26 0.98
C27 C28 1.497(11)
C27 H27A 0.97
C27 H27B 0.97
C28 C29 1.342(13)
C28 C33 1.396(12)
C29 C30 1.463(15)
C29 H29 0.93
C30 C31 1.341(18)
C30 H30 0.93
C31 C32 1.364(18)
C31 H31 0.93
C32 C33 1.455(15)
C32 H32 0.93
C33 H33 0.93
C34 C35 1.376(11)
C34 C39 1.414(10)
C35 C36 1.345(13)
C35 H35 0.93
C36 C37 1.372(14)
C36 H36 0.93
C37 C38 1.347(12)
C37 H37 0.93
C38 C39 1.371(11)
C38 H38 0.93
C39 C40 1.508(10)
C40 N4 1.523(8)
C40 H40A 0.97
C40 H40B 0.97
C41 N4 1.465(8)
C41 C42 1.507(9)
C41 H41A 0.97
C41 H41B 0.97
C42 C43 1.570(9)
C42 C59 1.570(9)
C42 H42 0.98
C43 N5 1.460(8)
C43 C44 1.510(9)
C43 H43 0.98
C44 C49 1.389(10)
C44 C45 1.396(11)
C45 C46 1.371(11)
C45 H45 0.93
C46 C47 1.368(13)
C46 H46 0.93
C47 C48 1.377(13)
C47 H47 0.93
C48 C49 1.392(12)
C48 H48 0.93
C49 C50 1.498(12)
C50 C51 1.493(11)
C50 H50A 0.97
C50 H50B 0.97
C51 N5 1.481(10)
C51 H51A 0.97
C51 H51B 0.97
C52 O2 1.225(10)
C52 N6 1.358(10)
C52 C53 1.485(11)
C53 C54 1.364(10)
C53 C58 1.369(11)
C54 C55 1.392(12)
C54 H54 0.93
C55 C56 1.307(12)
C55 H55 0.93
C56 C57 1.381(13)
C56 H56 0.93
C57 C58 1.415(14)
C57 H57 0.93
C58 H58 0.93
C59 N6 1.462(9)
C59 C60 1.523(10)
C59 H59 0.98
C60 C61 1.492(11)
C60 H60A 0.97
C60 H60B 0.97
C61 C66 1.348(13)
C61 C62 1.376(12)
C62 C63 1.385(15)
C62 H62 0.93
C63 C64 1.314(19)
C63 H63 0.93
C64 C65 1.34(2)
C64 H64 0.93
C65 C66 1.384(17)
C65 H65 0.93
C66 H66 0.93
N1 H1A 0.9
N1 H1B 0.9
N2 N3 1.426(7)
N4 H4A 0.9
N4 H4B 0.9
N5 N6 1.437(8)
